data_1534659
loop_
_publ_author_name
'Schnick, W.'

_publ_section_title
;
 Cerium chloride oxide
;
_journal_name_full 'Private Communication'
_journal_page_first 1
_journal_page_last 1
_journal_volume 2004
_journal_year 2004
_chemical_formula_sum 'Ce Cl O'
_space_group_IT_number 129
_symmetry_space_group_name_Hall '-P 4a 2a'
_symmetry_space_group_name_H-M 'P 4/n m m :2'
_cell_angle_alpha 90
_cell_angle_beta 90
_cell_angle_gamma 90
_cell_formula_units_Z 2
_cell_length_a 4.0866
_cell_length_b 4.0866
_cell_length_c 6.8538
_cell_volume 114.461
_citation_journal_id_ASTM PRICO6
_cod_data_source_file Schnick_PRICO6_2004_360.cif
_cod_data_source_block Ce1Cl1O1
_cod_original_cell_volume 114.4605
_cod_original_formula_sum 'Ce1 Cl1 O1'
_cod_database_code 1534659

loop_
_symmetry_equiv_pos_as_xyz
x,y,z
-y+1/2,x,z
-x+1/2,-y+1/2,z
y,-x+1/2,z
x+1/2,-y,-z
y+1/2,x+1/2,-z
-x,y+1/2,-z
-y,-x,-z
-x,-y,-z
y-1/2,-x,-z
x-1/2,y-1/2,-z
-y,x-1/2,-z
-x-1/2,y,z
-y-1/2,-x-1/2,z
x,-y-1/2,z
y,x,z

loop_
_atom_site_label
_atom_site_type_symbol
_atom_site_fract_x
_atom_site_fract_y
_atom_site_fract_z
_atom_site_occupancy
_atom_site_U_iso_or_equiv
Cl1 Cl-1 0.25 0.25 0.6299 1 0.0
Ce1 Ce+3 0.25 0.25 0.17482 1 0.0
O1 O-2 0.25 0.75 0 1 0.0
